data_7241939
loop_
_publ_author_name
'Hull, Katherine L.'
'Schipper, Desmond E.'
'Oliver, Allen G.'

_publ_section_title
;
 Synthesis and structural characterization of CO2-soluble oxidizers
 [Bu4N]BrO3 and [Bu4N]ClO3 and their dissolution in cosolvent-modified CO2
 for reservoir applications
;
_journal_issue 73
_journal_name_full 'RSC Advances'
_journal_page_first 44973
_journal_page_last 44980
_journal_paper_doi 10.1039/D0RA09563J
_journal_volume 10
_journal_year 2020
_chemical_formula_moiety 'C36 H30 N P2, Br O3'
_chemical_formula_sum 'C36 H30 Br N O3 P2'
_chemical_formula_weight 666.46
_space_group_crystal_system monoclinic
_space_group_IT_number 14
_space_group_name_Hall '-P 2yn'
_space_group_name_H-M_alt 'P 1 21/n 1'
_atom_sites_solution_hydrogens geom
_atom_sites_solution_primary dual
_atom_sites_solution_secondary difmap
_audit_creation_method SHELXL-2018/3
_audit_update_record
;
2020-10-20 deposited with the CCDC.	2020-12-01 downloaded from the CCDC.
;
_cell_angle_alpha 90
_cell_angle_beta 103.8180(13)
_cell_angle_gamma 90
_cell_formula_units_Z 4
_cell_length_a 9.4724(4)
_cell_length_b 19.7442(9)
_cell_length_c 16.8171(7)
_cell_measurement_reflns_used 9915
_cell_measurement_temperature 120(2)
_cell_measurement_theta_max 28.20
_cell_measurement_theta_min 2.41
_cell_volume 3054.2(2)
_computing_cell_refinement 'Bruker SAINT (Bruker, 2015)'
_computing_data_collection 'Bruker APEX-3 (Bruker, 2015)'
_computing_data_reduction 'Bruker SAINT (Bruker, 2015)'
_computing_molecular_graphics 'Bruker XP (Bruker, 2015)'
_computing_publication_material 'CIFTAB (Sheldrick, 2008)'
_computing_structure_refinement 'SHELXL-2018/3 (Sheldrick, 2015)'
_computing_structure_solution 'SHELXT-2018/2 (Sheldrick, 2015)'
_diffrn_ambient_temperature 120(2)
_diffrn_detector_area_resol_mean 7.41
_diffrn_measured_fraction_theta_full 1.000
_diffrn_measured_fraction_theta_max 0.999
_diffrn_measurement_device_type 'Bruker PHOTON-II'
_diffrn_measurement_method 'combination of \w and \f-scans '
_diffrn_radiation_type MoK\a
_diffrn_radiation_wavelength 0.71073
_diffrn_reflns_av_R_equivalents 0.0456
_diffrn_reflns_av_unetI/netI 0.0241
_diffrn_reflns_Laue_measured_fraction_full 1.000
_diffrn_reflns_Laue_measured_fraction_max 0.999
_diffrn_reflns_limit_h_max 12
_diffrn_reflns_limit_h_min -12
_diffrn_reflns_limit_k_max 26
_diffrn_reflns_limit_k_min -26
_diffrn_reflns_limit_l_max 22
_diffrn_reflns_limit_l_min -22
_diffrn_reflns_number 61375
_diffrn_reflns_point_group_measured_fraction_full 1.000
_diffrn_reflns_point_group_measured_fraction_max 0.999
_diffrn_reflns_theta_full 25.242
_diffrn_reflns_theta_max 28.213
_diffrn_reflns_theta_min 1.618
_diffrn_source 'fine-focus sealed tube'
_exptl_absorpt_coefficient_mu 1.489
_exptl_absorpt_correction_T_max 0.9871
_exptl_absorpt_correction_T_min 0.7891
_exptl_absorpt_correction_type numerical
_exptl_absorpt_process_details 'SADABS (Krause et al., 2015)'
_exptl_crystal_colour colorless
_exptl_crystal_density_diffrn 1.449
_exptl_crystal_description block
_exptl_crystal_F_000 1368
_exptl_crystal_size_max 0.281
_exptl_crystal_size_mid 0.092
_exptl_crystal_size_min 0.078
_refine_diff_density_max 0.449
_refine_diff_density_min -0.447
_refine_diff_density_rms 0.062
_refine_ls_extinction_method none
_refine_ls_goodness_of_fit_ref 1.049
_refine_ls_hydrogen_treatment constr
_refine_ls_matrix_type full
_refine_ls_number_parameters 388
_refine_ls_number_reflns 7529
_refine_ls_number_restraints 0
_refine_ls_restrained_S_all 1.049
_refine_ls_R_factor_all 0.0393
_refine_ls_R_factor_gt 0.0307
_refine_ls_shift/su_max 0.001
_refine_ls_shift/su_mean 0.000
_refine_ls_structure_factor_coef Fsqd
_refine_ls_weighting_details 'w=1/[\s^2^(Fo^2^)+(0.0242P)^2^+2.8908P] where P=(Fo^2^+2Fc^2^)/3'
_refine_ls_weighting_scheme calc
_refine_ls_wR_factor_gt 0.0663
_refine_ls_wR_factor_ref 0.0701
_reflns_Friedel_coverage 0.000
_reflns_number_gt 6504
_reflns_number_total 7529
_reflns_threshold_expression 'I > 2\s(I)'
_cod_data_source_file d0ra09563j2.cif
_cod_data_source_block cmpd3
_cod_original_sg_symbol_H-M 'P 21/n'
_cod_database_code 7241939
_shelx_shelxl_version_number 2018/3
_shelx_space_group_comment
;
The symmetry employed for this shelxl refinement is uniquely defined
by the following loop, which should always be used as a source of
symmetry information in preference to the above space-group names.
They are only intended as comments.
;
_shelx_estimated_absorpt_t_min 0.680
_shelx_estimated_absorpt_t_max 0.893
_diffrn_source_monochromator 'Bruker TRIUMPH curved-graphite'

loop_
_space_group_symop_operation_xyz
'x, y, z'
'-x+1/2, y+1/2, -z+1/2'
'-x, -y, -z'
'x-1/2, -y-1/2, z-1/2'

loop_
_atom_site_label
_atom_site_type_symbol
_atom_site_fract_x
_atom_site_fract_y
_atom_site_fract_z
_atom_site_U_iso_or_equiv
_atom_site_adp_type
_atom_site_occupancy
_atom_site_site_symmetry_order
_atom_site_calc_flag
_atom_site_refinement_flags_posn
_atom_site_refinement_flags_adp
_atom_site_refinement_flags_occupancy
_atom_site_disorder_assembly
_atom_site_disorder_group
P1 P 0.60815(4) 0.19902(2) 0.29594(3) 0.01223(9) Uani 1 1 d . . . . .
P2 P 0.82310(5) 0.30065(2) 0.37977(3) 0.01234(9) Uani 1 1 d . . . . .
N1 N 0.69525(16) 0.26767(7) 0.31309(9) 0.0161(3) Uani 1 1 d . . . . .
C1 C 0.62024(18) 0.14355(9) 0.38200(10) 0.0149(3) Uani 1 1 d . . . . .
C2 C 0.7349(2) 0.09758(9) 0.40390(11) 0.0186(4) Uani 1 1 d . . . . .
H2 H 0.802405 0.092914 0.370599 0.022 Uiso 1 1 calc R U . . .
C3 C 0.7505(2) 0.05867(9) 0.47421(12) 0.0240(4) Uani 1 1 d . . . . .
H3 H 0.829608 0.027977 0.489512 0.029 Uiso 1 1 calc R U . . .
C4 C 0.6507(2) 0.06464(10) 0.52202(12) 0.0287(5) Uani 1 1 d . . . . .
H4 H 0.660535 0.037544 0.569719 0.034 Uiso 1 1 calc R U . . .
C5 C 0.5364(2) 0.11006(12) 0.50041(12) 0.0300(5) Uani 1 1 d . . . . .
H5 H 0.468079 0.113858 0.533371 0.036 Uiso 1 1 calc R U . . .
C6 C 0.5210(2) 0.14994(10) 0.43114(11) 0.0226(4) Uani 1 1 d . . . . .
H6 H 0.443289 0.181497 0.417066 0.027 Uiso 1 1 calc R U . . .
C7 C 0.42018(18) 0.21970(9) 0.25396(10) 0.0150(3) Uani 1 1 d . . . . .
C8 C 0.31247(19) 0.17001(10) 0.24197(11) 0.0191(4) Uani 1 1 d . . . . .
H8 H 0.336070 0.124897 0.259951 0.023 Uiso 1 1 calc R U . . .
C9 C 0.1703(2) 0.18716(11) 0.20346(12) 0.0242(4) Uani 1 1 d . . . . .
H9 H 0.096034 0.153821 0.196003 0.029 Uiso 1 1 calc R U . . .
C10 C 0.1365(2) 0.25256(11) 0.17593(12) 0.0262(4) Uani 1 1 d . . . . .
H10 H 0.039470 0.263624 0.148585 0.031 Uiso 1 1 calc R U . . .
C11 C 0.2436(2) 0.30216(10) 0.18800(11) 0.0232(4) Uani 1 1 d . . . . .
H11 H 0.219575 0.346971 0.168934 0.028 Uiso 1 1 calc R U . . .
C12 C 0.38548(19) 0.28625(9) 0.22790(10) 0.0175(3) Uani 1 1 d . . . . .
H12 H 0.458512 0.320274 0.237440 0.021 Uiso 1 1 calc R U . . .
C13 C 0.66780(18) 0.15169(9) 0.21818(10) 0.0139(3) Uani 1 1 d . . . . .
C14 C 0.63280(19) 0.08319(9) 0.20525(11) 0.0174(3) Uani 1 1 d . . . . .
H14 H 0.580257 0.060659 0.238988 0.021 Uiso 1 1 calc R U . . .
C15 C 0.6746(2) 0.04801(9) 0.14324(11) 0.0199(4) Uani 1 1 d . . . . .
H15 H 0.651296 0.001352 0.134872 0.024 Uiso 1 1 calc R U . . .
C16 C 0.7503(2) 0.08075(10) 0.09350(11) 0.0211(4) Uani 1 1 d . . . . .
H16 H 0.779150 0.056551 0.051169 0.025 Uiso 1 1 calc R U . . .
C17 C 0.7840(2) 0.14914(10) 0.10564(12) 0.0228(4) Uani 1 1 d . . . . .
H17 H 0.835133 0.171669 0.071151 0.027 Uiso 1 1 calc R U . . .
C18 C 0.74337(19) 0.18465(9) 0.16795(11) 0.0180(3) Uani 1 1 d . . . . .
H18 H 0.767068 0.231275 0.176247 0.022 Uiso 1 1 calc R U . . .
C19 C 0.94801(18) 0.24073(8) 0.43858(10) 0.0152(3) Uani 1 1 d . . . . .
C20 C 1.03993(19) 0.20556(9) 0.39882(11) 0.0190(4) Uani 1 1 d . . . . .
H20 H 1.044746 0.218094 0.344992 0.023 Uiso 1 1 calc R U . . .
C21 C 1.1239(2) 0.15236(10) 0.43841(12) 0.0238(4) Uani 1 1 d . . . . .
H21 H 1.186238 0.128343 0.411694 0.029 Uiso 1 1 calc R U . . .
C22 C 1.1166(2) 0.13433(10) 0.51688(12) 0.0258(4) Uani 1 1 d . . . . .
H22 H 1.173876 0.097765 0.543717 0.031 Uiso 1 1 calc R U . . .
C23 C 1.0265(2) 0.16912(10) 0.55666(12) 0.0246(4) Uani 1 1 d . . . . .
H23 H 1.022337 0.156347 0.610517 0.029 Uiso 1 1 calc R U . . .
C24 C 0.9421(2) 0.22274(9) 0.51782(11) 0.0193(4) Uani 1 1 d . . . . .
H24 H 0.880814 0.246900 0.545145 0.023 Uiso 1 1 calc R U . . .
C25 C 0.92254(18) 0.35494(8) 0.32679(10) 0.0147(3) Uani 1 1 d . . . . .
C26 C 0.8478(2) 0.38470(9) 0.25345(11) 0.0182(4) Uani 1 1 d . . . . .
H26 H 0.747678 0.375155 0.231854 0.022 Uiso 1 1 calc R U . . .
C27 C 0.9208(2) 0.42834(9) 0.21229(12) 0.0225(4) Uani 1 1 d . . . . .
H27 H 0.870327 0.448731 0.162421 0.027 Uiso 1 1 calc R U . . .
C28 C 1.0669(2) 0.44232(9) 0.24355(12) 0.0229(4) Uani 1 1 d . . . . .
H28 H 1.116282 0.472075 0.214956 0.027 Uiso 1 1 calc R U . . .
C29 C 1.1413(2) 0.41296(10) 0.31651(12) 0.0229(4) Uani 1 1 d . . . . .
H29 H 1.241499 0.422564 0.337693 0.027 Uiso 1 1 calc R U . . .
C30 C 1.06948(19) 0.36954(9) 0.35866(11) 0.0191(4) Uani 1 1 d . . . . .
H30 H 1.120106 0.349848 0.408940 0.023 Uiso 1 1 calc R U . . .
C31 C 0.75179(18) 0.35249(8) 0.44880(10) 0.0145(3) Uani 1 1 d . . . . .
C32 C 0.60224(19) 0.35921(9) 0.43668(11) 0.0186(4) Uani 1 1 d . . . . .
H32 H 0.538795 0.334964 0.393842 0.022 Uiso 1 1 calc R U . . .
C33 C 0.5456(2) 0.40160(10) 0.48753(11) 0.0226(4) Uani 1 1 d . . . . .
H33 H 0.443237 0.406515 0.478834 0.027 Uiso 1 1 calc R U . . .
C34 C 0.6366(2) 0.43649(10) 0.55038(11) 0.0232(4) Uani 1 1 d . . . . .
H34 H 0.597099 0.464658 0.585434 0.028 Uiso 1 1 calc R U . . .
C35 C 0.7862(2) 0.43037(10) 0.56232(12) 0.0237(4) Uani 1 1 d . . . . .
H35 H 0.848947 0.454872 0.605191 0.028 Uiso 1 1 calc R U . . .
C36 C 0.8444(2) 0.38872(9) 0.51205(11) 0.0196(4) Uani 1 1 d . . . . .
H36 H 0.946883 0.384700 0.520380 0.024 Uiso 1 1 calc R U . . .
Br1 Br 0.48229(2) 0.50962(2) 0.22376(2) 0.01929(5) Uani 1 1 d . . . . .
O1 O 0.31163(15) 0.53224(8) 0.18770(10) 0.0324(3) Uani 1 1 d . . . . .
O2 O 0.5359(2) 0.47518(12) 0.14875(12) 0.0579(6) Uani 1 1 d . . . . .
O3 O 0.4797(2) 0.45088(12) 0.29120(14) 0.0662(7) Uani 1 1 d . . . . .

loop_
_atom_site_aniso_label
_atom_site_aniso_U_11
_atom_site_aniso_U_22
_atom_site_aniso_U_33
_atom_site_aniso_U_23
_atom_site_aniso_U_13
_atom_site_aniso_U_12
P1 0.01155(19) 0.01182(19) 0.01318(19) -0.00013(15) 0.00266(15) -0.00096(15)
P2 0.01237(19) 0.0119(2) 0.01282(19) -0.00115(15) 0.00317(15) -0.00065(15)
N1 0.0168(7) 0.0132(7) 0.0170(7) 0.0002(5) 0.0012(6) -0.0028(5)
C1 0.0166(8) 0.0141(8) 0.0134(8) -0.0003(6) 0.0023(6) -0.0042(6)
C2 0.0188(9) 0.0161(8) 0.0194(9) 0.0000(7) 0.0015(7) -0.0012(7)
C3 0.0293(10) 0.0153(9) 0.0225(9) 0.0018(7) -0.0036(8) -0.0017(7)
C4 0.0407(12) 0.0244(10) 0.0180(9) 0.0057(8) 0.0006(8) -0.0096(9)
C5 0.0334(11) 0.0388(12) 0.0207(10) 0.0050(9) 0.0123(9) -0.0059(9)
C6 0.0215(9) 0.0273(10) 0.0195(9) 0.0025(7) 0.0061(7) -0.0004(7)
C7 0.0141(8) 0.0181(8) 0.0130(8) -0.0022(6) 0.0035(6) 0.0011(6)
C8 0.0161(8) 0.0204(9) 0.0207(9) -0.0031(7) 0.0041(7) -0.0014(7)
C9 0.0142(8) 0.0326(11) 0.0251(10) -0.0052(8) 0.0031(7) -0.0032(8)
C10 0.0162(9) 0.0382(11) 0.0225(10) -0.0031(8) 0.0014(7) 0.0066(8)
C11 0.0238(9) 0.0259(10) 0.0195(9) 0.0012(7) 0.0043(7) 0.0108(8)
C12 0.0185(8) 0.0198(9) 0.0146(8) 0.0002(7) 0.0045(7) 0.0015(7)
C13 0.0116(7) 0.0151(8) 0.0147(8) -0.0006(6) 0.0027(6) 0.0002(6)
C14 0.0200(9) 0.0153(8) 0.0175(8) 0.0005(7) 0.0060(7) -0.0021(7)
C15 0.0238(9) 0.0144(8) 0.0208(9) -0.0024(7) 0.0040(7) 0.0018(7)
C16 0.0192(9) 0.0257(10) 0.0190(9) -0.0045(7) 0.0057(7) 0.0027(7)
C17 0.0211(9) 0.0280(10) 0.0216(9) -0.0010(8) 0.0097(7) -0.0047(8)
C18 0.0183(8) 0.0170(8) 0.0196(8) -0.0022(7) 0.0065(7) -0.0036(7)
C19 0.0144(8) 0.0135(8) 0.0170(8) -0.0020(6) 0.0026(6) -0.0005(6)
C20 0.0179(8) 0.0207(9) 0.0190(9) -0.0027(7) 0.0057(7) 0.0010(7)
C21 0.0188(9) 0.0210(9) 0.0313(10) -0.0056(8) 0.0056(8) 0.0047(7)
C22 0.0247(10) 0.0190(9) 0.0289(10) 0.0011(8) -0.0030(8) 0.0072(8)
C23 0.0300(10) 0.0229(10) 0.0188(9) 0.0031(7) 0.0019(8) 0.0048(8)
C24 0.0214(9) 0.0191(9) 0.0167(8) -0.0015(7) 0.0033(7) 0.0030(7)
C25 0.0163(8) 0.0131(8) 0.0161(8) -0.0043(6) 0.0068(6) -0.0024(6)
C26 0.0197(9) 0.0170(8) 0.0180(8) -0.0024(7) 0.0046(7) -0.0017(7)
C27 0.0340(11) 0.0164(9) 0.0186(9) -0.0004(7) 0.0093(8) -0.0016(8)
C28 0.0314(10) 0.0144(8) 0.0296(10) -0.0055(7) 0.0205(8) -0.0068(7)
C29 0.0198(9) 0.0199(9) 0.0319(10) -0.0083(8) 0.0119(8) -0.0052(7)
C30 0.0180(9) 0.0190(9) 0.0205(9) -0.0021(7) 0.0049(7) -0.0021(7)
C31 0.0171(8) 0.0123(8) 0.0151(8) 0.0006(6) 0.0054(6) 0.0011(6)
C32 0.0176(8) 0.0220(9) 0.0167(8) 0.0015(7) 0.0050(7) 0.0014(7)
C33 0.0205(9) 0.0294(10) 0.0207(9) 0.0048(8) 0.0107(7) 0.0076(8)
C34 0.0314(10) 0.0227(9) 0.0188(9) 0.0027(7) 0.0126(8) 0.0105(8)
C35 0.0303(10) 0.0205(9) 0.0189(9) -0.0041(7) 0.0033(8) 0.0038(8)
C36 0.0178(9) 0.0189(9) 0.0211(9) -0.0047(7) 0.0026(7) 0.0021(7)
Br1 0.01992(9) 0.01721(9) 0.02068(9) -0.00077(7) 0.00475(6) -0.00462(7)
O1 0.0212(7) 0.0295(8) 0.0481(9) 0.0086(7) 0.0110(7) 0.0022(6)
O2 0.0403(10) 0.0862(15) 0.0488(11) -0.0327(11) 0.0141(9) 0.0108(10)
O3 0.0445(11) 0.0748(15) 0.0743(14) 0.0565(12) 0.0043(10) -0.0066(10)

loop_
_atom_type_symbol
_atom_type_description
_atom_type_scat_dispersion_real
_atom_type_scat_dispersion_imag
_atom_type_scat_source
C C 0.0033 0.0016 'International Tables Vol C Tables 4.2.6.8 and 6.1.1.4'
H H 0.0000 0.0000 'International Tables Vol C Tables 4.2.6.8 and 6.1.1.4'
N N 0.0061 0.0033 'International Tables Vol C Tables 4.2.6.8 and 6.1.1.4'
O O 0.0106 0.0060 'International Tables Vol C Tables 4.2.6.8 and 6.1.1.4'
P P 0.1023 0.0942 'International Tables Vol C Tables 4.2.6.8 and 6.1.1.4'
Br Br -0.2901 2.4595 'International Tables Vol C Tables 4.2.6.8 and 6.1.1.4'

loop_
_geom_angle_atom_site_label_1
_geom_angle_atom_site_label_2
_geom_angle_atom_site_label_3
_geom_angle
_geom_angle_site_symmetry_1
_geom_angle_site_symmetry_3
_geom_angle_publ_flag
N1 P1 C1 116.53(8) . . ?
N1 P1 C7 107.59(8) . . ?
C1 P1 C7 108.74(8) . . ?
N1 P1 C13 109.69(8) . . ?
C1 P1 C13 107.30(8) . . ?
C7 P1 C13 106.57(8) . . ?
N1 P2 C19 114.33(8) . . ?
N1 P2 C31 110.52(8) . . ?
C19 P2 C31 108.65(8) . . ?
N1 P2 C25 107.30(8) . . ?
C19 P2 C25 108.17(8) . . ?
C31 P2 C25 107.64(8) . . ?
P1 N1 P2 139.67(10) . . ?
C2 C1 C6 119.57(16) . . ?
C2 C1 P1 120.33(13) . . ?
C6 C1 P1 119.92(14) . . ?
C3 C2 C1 120.19(18) . . ?
C3 C2 H2 119.9 . . ?
C1 C2 H2 119.9 . . ?
C4 C3 C2 119.91(18) . . ?
C4 C3 H3 120.0 . . ?
C2 C3 H3 120.0 . . ?
C3 C4 C5 120.13(18) . . ?
C3 C4 H4 119.9 . . ?
C5 C4 H4 119.9 . . ?
C6 C5 C4 120.49(19) . . ?
C6 C5 H5 119.8 . . ?
C4 C5 H5 119.8 . . ?
C5 C6 C1 119.70(19) . . ?
C5 C6 H6 120.1 . . ?
C1 C6 H6 120.1 . . ?
C8 C7 C12 120.42(16) . . ?
C8 C7 P1 121.22(14) . . ?
C12 C7 P1 118.20(13) . . ?
C9 C8 C7 119.32(18) . . ?
C9 C8 H8 120.3 . . ?
C7 C8 H8 120.3 . . ?
C10 C9 C8 120.32(18) . . ?
C10 C9 H9 119.8 . . ?
C8 C9 H9 119.8 . . ?
C9 C10 C11 120.43(18) . . ?
C9 C10 H10 119.8 . . ?
C11 C10 H10 119.8 . . ?
C12 C11 C10 120.01(18) . . ?
C12 C11 H11 120.0 . . ?
C10 C11 H11 120.0 . . ?
C11 C12 C7 119.47(17) . . ?
C11 C12 H12 120.3 . . ?
C7 C12 H12 120.3 . . ?
C18 C13 C14 119.69(16) . . ?
C18 C13 P1 119.55(13) . . ?
C14 C13 P1 120.69(13) . . ?
C15 C14 C13 120.13(16) . . ?
C15 C14 H14 119.9 . . ?
C13 C14 H14 119.9 . . ?
C16 C15 C14 120.16(17) . . ?
C16 C15 H15 119.9 . . ?
C14 C15 H15 119.9 . . ?
C15 C16 C17 119.88(17) . . ?
C15 C16 H16 120.1 . . ?
C17 C16 H16 120.1 . . ?
C18 C17 C16 120.33(17) . . ?
C18 C17 H17 119.8 . . ?
C16 C17 H17 119.8 . . ?
C17 C18 C13 119.81(16) . . ?
C17 C18 H18 120.1 . . ?
C13 C18 H18 120.1 . . ?
C24 C19 C20 120.11(16) . . ?
C24 C19 P2 121.55(13) . . ?
C20 C19 P2 117.82(13) . . ?
C21 C20 C19 119.74(17) . . ?
C21 C20 H20 120.1 . . ?
C19 C20 H20 120.1 . . ?
C22 C21 C20 119.91(18) . . ?
C22 C21 H21 120.0 . . ?
C20 C21 H21 120.0 . . ?
C21 C22 C23 120.63(17) . . ?
C21 C22 H22 119.7 . . ?
C23 C22 H22 119.7 . . ?
C22 C23 C24 120.10(18) . . ?
C22 C23 H23 119.9 . . ?
C24 C23 H23 119.9 . . ?
C23 C24 C19 119.52(17) . . ?
C23 C24 H24 120.2 . . ?
C19 C24 H24 120.2 . . ?
C26 C25 C30 120.03(16) . . ?
C26 C25 P2 118.27(13) . . ?
C30 C25 P2 121.67(13) . . ?
C27 C26 C25 119.57(17) . . ?
C27 C26 H26 120.2 . . ?
C25 C26 H26 120.2 . . ?
C28 C27 C26 120.37(18) . . ?
C28 C27 H27 119.8 . . ?
C26 C27 H27 119.8 . . ?
C27 C28 C29 120.16(17) . . ?
C27 C28 H28 119.9 . . ?
C29 C28 H28 119.9 . . ?
C28 C29 C30 120.13(18) . . ?
C28 C29 H29 119.9 . . ?
C30 C29 H29 119.9 . . ?
C29 C30 C25 119.73(17) . . ?
C29 C30 H30 120.1 . . ?
C25 C30 H30 120.1 . . ?
C32 C31 C36 119.62(16) . . ?
C32 C31 P2 119.18(13) . . ?
C36 C31 P2 121.13(13) . . ?
C31 C32 C33 119.78(17) . . ?
C31 C32 H32 120.1 . . ?
C33 C32 H32 120.1 . . ?
C34 C33 C32 120.58(18) . . ?
C34 C33 H33 119.7 . . ?
C32 C33 H33 119.7 . . ?
C33 C34 C35 119.84(17) . . ?
C33 C34 H34 120.1 . . ?
C35 C34 H34 120.1 . . ?
C36 C35 C34 120.34(18) . . ?
C36 C35 H35 119.8 . . ?
C34 C35 H35 119.8 . . ?
C35 C36 C31 119.83(17) . . ?
C35 C36 H36 120.1 . . ?
C31 C36 H36 120.1 . . ?
O2 Br1 O3 107.69(13) . . ?
O2 Br1 O1 106.86(9) . . ?
O3 Br1 O1 105.85(9) . . ?

loop_
_geom_bond_atom_site_label_1
_geom_bond_atom_site_label_2
_geom_bond_distance
_geom_bond_site_symmetry_2
_geom_bond_publ_flag
P1 N1 1.5771(15) . ?
P1 C1 1.7967(17) . ?
P1 C7 1.7987(17) . ?
P1 C13 1.8043(17) . ?
P2 N1 1.5809(15) . ?
P2 C19 1.7942(17) . ?
P2 C31 1.7961(17) . ?
P2 C25 1.7974(17) . ?
C1 C2 1.396(2) . ?
C1 C6 1.398(3) . ?
C2 C3 1.388(3) . ?
C2 H2 0.9500 . ?
C3 C4 1.385(3) . ?
C3 H3 0.9500 . ?
C4 C5 1.386(3) . ?
C4 H4 0.9500 . ?
C5 C6 1.385(3) . ?
C5 H5 0.9500 . ?
C6 H6 0.9500 . ?
C7 C8 1.395(2) . ?
C7 C12 1.399(2) . ?
C8 C9 1.389(2) . ?
C8 H8 0.9500 . ?
C9 C10 1.383(3) . ?
C9 H9 0.9500 . ?
C10 C11 1.389(3) . ?
C10 H10 0.9500 . ?
C11 C12 1.388(2) . ?
C11 H11 0.9500 . ?
C12 H12 0.9500 . ?
C13 C18 1.392(2) . ?
C13 C14 1.397(2) . ?
C14 C15 1.387(2) . ?
C14 H14 0.9500 . ?
C15 C16 1.385(3) . ?
C15 H15 0.9500 . ?
C16 C17 1.391(3) . ?
C16 H16 0.9500 . ?
C17 C18 1.390(3) . ?
C17 H17 0.9500 . ?
C18 H18 0.9500 . ?
C19 C24 1.393(2) . ?
C19 C20 1.402(2) . ?
C20 C21 1.388(3) . ?
C20 H20 0.9500 . ?
C21 C22 1.384(3) . ?
C21 H21 0.9500 . ?
C22 C23 1.386(3) . ?
C22 H22 0.9500 . ?
C23 C24 1.392(3) . ?
C23 H23 0.9500 . ?
C24 H24 0.9500 . ?
C25 C26 1.397(2) . ?
C25 C30 1.397(2) . ?
C26 C27 1.389(3) . ?
C26 H26 0.9500 . ?
C27 C28 1.386(3) . ?
C27 H27 0.9500 . ?
C28 C29 1.387(3) . ?
C28 H28 0.9500 . ?
C29 C30 1.389(3) . ?
C29 H29 0.9500 . ?
C30 H30 0.9500 . ?
C31 C32 1.389(2) . ?
C31 C36 1.403(2) . ?
C32 C33 1.393(3) . ?
C32 H32 0.9500 . ?
C33 C34 1.378(3) . ?
C33 H33 0.9500 . ?
C34 C35 1.388(3) . ?
C34 H34 0.9500 . ?
C35 C36 1.385(3) . ?
C35 H35 0.9500 . ?
C36 H36 0.9500 . ?
Br1 O2 1.6178(17) . ?
Br1 O3 1.6264(17) . ?
Br1 O1 1.6469(14) . ?

loop_
_geom_torsion_atom_site_label_1
_geom_torsion_atom_site_label_2
_geom_torsion_atom_site_label_3
_geom_torsion_atom_site_label_4
_geom_torsion
_geom_torsion_site_symmetry_1
_geom_torsion_site_symmetry_2
_geom_torsion_site_symmetry_3
_geom_torsion_site_symmetry_4
_geom_torsion_publ_flag
C1 P1 N1 P2 17.77(19) . . . . ?
C7 P1 N1 P2 140.11(15) . . . . ?
C13 P1 N1 P2 -104.35(16) . . . . ?
C19 P2 N1 P1 25.39(19) . . . . ?
C31 P2 N1 P1 -97.56(16) . . . . ?
C25 P2 N1 P1 145.35(15) . . . . ?
N1 P1 C1 C2 -85.92(16) . . . . ?
C7 P1 C1 C2 152.34(14) . . . . ?
C13 P1 C1 C2 37.45(16) . . . . ?
N1 P1 C1 C6 89.11(16) . . . . ?
C7 P1 C1 C6 -32.63(17) . . . . ?
C13 P1 C1 C6 -147.53(14) . . . . ?
C6 C1 C2 C3 -0.3(3) . . . . ?
P1 C1 C2 C3 174.79(14) . . . . ?
C1 C2 C3 C4 1.1(3) . . . . ?
C2 C3 C4 C5 -0.9(3) . . . . ?
C3 C4 C5 C6 -0.1(3) . . . . ?
C4 C5 C6 C1 1.0(3) . . . . ?
C2 C1 C6 C5 -0.8(3) . . . . ?
P1 C1 C6 C5 -175.84(15) . . . . ?
N1 P1 C7 C8 -171.79(14) . . . . ?
C1 P1 C7 C8 -44.75(16) . . . . ?
C13 P1 C7 C8 70.62(16) . . . . ?
N1 P1 C7 C12 12.82(16) . . . . ?
C1 P1 C7 C12 139.86(14) . . . . ?
C13 P1 C7 C12 -104.77(14) . . . . ?
C12 C7 C8 C9 0.3(3) . . . . ?
P1 C7 C8 C9 -174.96(14) . . . . ?
C7 C8 C9 C10 1.2(3) . . . . ?
C8 C9 C10 C11 -1.4(3) . . . . ?
C9 C10 C11 C12 0.0(3) . . . . ?
C10 C11 C12 C7 1.5(3) . . . . ?
C8 C7 C12 C11 -1.7(3) . . . . ?
P1 C7 C12 C11 173.74(14) . . . . ?
N1 P1 C13 C18 -17.96(16) . . . . ?
C1 P1 C13 C18 -145.43(14) . . . . ?
C7 P1 C13 C18 98.23(15) . . . . ?
N1 P1 C13 C14 165.20(14) . . . . ?
C1 P1 C13 C14 37.72(16) . . . . ?
C7 P1 C13 C14 -78.61(15) . . . . ?
C18 C13 C14 C15 0.7(3) . . . . ?
P1 C13 C14 C15 177.57(14) . . . . ?
C13 C14 C15 C16 -0.5(3) . . . . ?
C14 C15 C16 C17 -0.2(3) . . . . ?
C15 C16 C17 C18 0.6(3) . . . . ?
C16 C17 C18 C13 -0.4(3) . . . . ?
C14 C13 C18 C17 -0.3(3) . . . . ?
P1 C13 C18 C17 -177.20(14) . . . . ?
N1 P2 C19 C24 -101.79(15) . . . . ?
C31 P2 C19 C24 22.17(17) . . . . ?
C25 P2 C19 C24 138.74(15) . . . . ?
N1 P2 C19 C20 69.92(16) . . . . ?
C31 P2 C19 C20 -166.12(13) . . . . ?
C25 P2 C19 C20 -49.55(16) . . . . ?
C24 C19 C20 C21 0.6(3) . . . . ?
P2 C19 C20 C21 -171.21(14) . . . . ?
C19 C20 C21 C22 -0.1(3) . . . . ?
C20 C21 C22 C23 -0.3(3) . . . . ?
C21 C22 C23 C24 0.0(3) . . . . ?
C22 C23 C24 C19 0.5(3) . . . . ?
C20 C19 C24 C23 -0.8(3) . . . . ?
P2 C19 C24 C23 170.68(15) . . . . ?
N1 P2 C25 C26 29.10(16) . . . . ?
C19 P2 C25 C26 152.90(13) . . . . ?
C31 P2 C25 C26 -89.87(15) . . . . ?
N1 P2 C25 C30 -153.19(14) . . . . ?
C19 P2 C25 C30 -29.38(17) . . . . ?
C31 P2 C25 C30 87.85(16) . . . . ?
C30 C25 C26 C27 0.5(3) . . . . ?
P2 C25 C26 C27 178.26(14) . . . . ?
C25 C26 C27 C28 0.1(3) . . . . ?
C26 C27 C28 C29 -0.3(3) . . . . ?
C27 C28 C29 C30 -0.2(3) . . . . ?
C28 C29 C30 C25 0.7(3) . . . . ?
C26 C25 C30 C29 -0.9(3) . . . . ?
P2 C25 C30 C29 -178.59(14) . . . . ?
N1 P2 C31 C32 -1.28(17) . . . . ?
C19 P2 C31 C32 -127.47(14) . . . . ?
C25 P2 C31 C32 115.61(15) . . . . ?
N1 P2 C31 C36 -178.17(14) . . . . ?
C19 P2 C31 C36 55.63(16) . . . . ?
C25 P2 C31 C36 -61.29(16) . . . . ?
C36 C31 C32 C33 -0.2(3) . . . . ?
P2 C31 C32 C33 -177.17(14) . . . . ?
C31 C32 C33 C34 -0.6(3) . . . . ?
C32 C33 C34 C35 1.2(3) . . . . ?
C33 C34 C35 C36 -0.8(3) . . . . ?
C34 C35 C36 C31 -0.1(3) . . . . ?
C32 C31 C36 C35 0.6(3) . . . . ?
P2 C31 C36 C35 177.46(14) . . . . ?
